data_7233549
loop_
_publ_author_name
'Lianke Wang'
'Zheng Zheng'
'Zhipeng Yu'
'Jun Zheng'
'Min Fang'
'Jieying Wu'
'Yupeng Tian'
'Hongping Zhou'

_publ_section_title
;
 Schiff base particles with aggregation-induced enhanced emission: random
 aggregation preventing pi-pi stacking
;
_journal_name_full 'Journal of Materials Chemistry C'
_journal_page_first 6952
_journal_page_last 6959
_journal_paper_doi 10.1039/C3TC31626B
_journal_volume 1
_journal_year 2012
_chemical_formula_sum 'C19 H13 N3 O'
_chemical_formula_weight 299.32
_space_group_IT_number 61
_space_group_name_Hall '-P 2ac 2ab'
_space_group_name_H-M_alt 'P b c a'
_symmetry_cell_setting orthorhombic
_symmetry_space_group_name_H-M 'P b c a'
_atom_sites_solution_hydrogens geom
_atom_sites_solution_primary direct
_atom_sites_solution_secondary difmap
_cell_angle_alpha 90.000(5)
_cell_angle_beta 90.000(5)
_cell_angle_gamma 90.000(5)
_cell_formula_units_Z 8
_cell_length_a 10.969(5)
_cell_length_b 7.342(5)
_cell_length_c 36.533(5)
_cell_measurement_reflns_used 8603
_cell_measurement_temperature 296(2)
_cell_measurement_theta_max 26.62
_cell_measurement_theta_min 2.17
_cell_volume 2942(2)
_computing_cell_refinement 'Bruker SMART'
_computing_data_collection 'Bruker SMART'
_computing_data_reduction 'Bruker SAINT'
_computing_molecular_graphics 'Bruker SHELXTL'
_computing_publication_material 'Bruker SHELXTL'
_computing_structure_refinement 'SHELXL-97 (Sheldrick, 1997)'
_computing_structure_solution 'SHELXS-97 (Sheldrick, 1990)'
_diffrn_ambient_temperature 298(2)
_diffrn_measured_fraction_theta_full 0.999
_diffrn_measured_fraction_theta_max 0.999
_diffrn_measurement_device_type 'CCD area detector'
_diffrn_measurement_method 'phi and omega scans'
_diffrn_radiation_monochromator graphite
_diffrn_radiation_source 'fine-focus sealed tube'
_diffrn_radiation_type MoK\a
_diffrn_radiation_wavelength 0.71069
_diffrn_reflns_av_R_equivalents 0.0214
_diffrn_reflns_av_sigmaI/netI 0.0126
_diffrn_reflns_limit_h_max 13
_diffrn_reflns_limit_h_min -13
_diffrn_reflns_limit_k_max 8
_diffrn_reflns_limit_k_min -8
_diffrn_reflns_limit_l_max 43
_diffrn_reflns_limit_l_min -40
_diffrn_reflns_number 19174
_diffrn_reflns_theta_full 24.99
_diffrn_reflns_theta_max 24.99
_diffrn_reflns_theta_min 1.11
_exptl_absorpt_coefficient_mu 0.086
_exptl_absorpt_correction_T_max 0.9829
_exptl_absorpt_correction_T_min 0.9745
_exptl_absorpt_correction_type multi-scan
_exptl_absorpt_process_details sadabs
_exptl_crystal_colour YELLOW
_exptl_crystal_density_diffrn 1.351
_exptl_crystal_density_method 'not measured'
_exptl_crystal_description NEEDLE
_exptl_crystal_F_000 1248
_exptl_crystal_size_max 0.30
_exptl_crystal_size_mid 0.20
_exptl_crystal_size_min 0.20
_refine_diff_density_max 0.153
_refine_diff_density_min -0.228
_refine_diff_density_rms 0.066
_refine_ls_extinction_method none
_refine_ls_goodness_of_fit_ref 1.115
_refine_ls_hydrogen_treatment constr
_refine_ls_matrix_type full
_refine_ls_number_parameters 208
_refine_ls_number_reflns 2592
_refine_ls_number_restraints 1
_refine_ls_restrained_S_all 1.119
_refine_ls_R_factor_all 0.0457
_refine_ls_R_factor_gt 0.0378
_refine_ls_shift/su_max 0.001
_refine_ls_shift/su_mean 0.000
_refine_ls_structure_factor_coef Fsqd
_refine_ls_weighting_details 'calc w=1/[\s^2^(Fo^2^)+(0.0741P)^2^+0.6153P] where P=(Fo^2^+2Fc^2^)/3'
_refine_ls_weighting_scheme calc
_refine_ls_wR_factor_gt 0.1133
_refine_ls_wR_factor_ref 0.1275
_reflns_number_gt 2346
_reflns_number_total 2592
_reflns_threshold_expression >2sigma(I)
_cod_data_source_file J-Mater-Chem-C-2013-1-6952.cif
_cod_data_source_block a
_cod_depositor_comments
;
The following automatic conversions were performed:

data item '_symmetry_cell_setting' value 'Orthorhombic' was changed
to 'orthorhombic' in accordance with the built-in table derived from
the CIF Core dictionary named 'cif_core.dic' version 2.4.5 last
updated on 2014-11-21.

Automatic conversion script
Id: cif_fix_values 6909 2019-04-08 15:41:33Z antanas 
;
_cod_original_sg_symbol_H-M 'Pbca '
_cod_database_code 7233549

loop_
_symmetry_equiv_pos_as_xyz
'x, y, z'
'-x+1/2, -y, z+1/2'
'x+1/2, -y+1/2, -z'
'-x, y+1/2, -z+1/2'
'-x, -y, -z'
'x-1/2, y, -z-1/2'
'-x-1/2, y-1/2, z'
'x, -y-1/2, z-1/2'

loop_
_atom_site_label
_atom_site_type_symbol
_atom_site_fract_x
_atom_site_fract_y
_atom_site_fract_z
_atom_site_U_iso_or_equiv
_atom_site_adp_type
_atom_site_occupancy
_atom_site_symmetry_multiplicity
_atom_site_calc_flag
_atom_site_refinement_flags
_atom_site_disorder_assembly
_atom_site_disorder_group
O1 O 0.47650(10) 0.19273(16) 0.55973(3) 0.0452(3) Uani 1 1 d . . .
N2 N 0.35148(12) 0.29581(18) 0.38928(3) 0.0436(3) Uani 1 1 d . . .
C8 C 0.38145(12) 0.16082(19) 0.50050(4) 0.0359(3) Uani 1 1 d . . .
N3 N 0.29187(11) 0.05981(17) 0.55888(3) 0.0396(3) Uani 1 1 d U . .
C12 C 0.37090(13) 0.2412(2) 0.42593(4) 0.0382(4) Uani 1 1 d . . .
C9 C 0.47585(14) 0.2562(2) 0.48358(4) 0.0422(4) Uani 1 1 d . . .
H9 H 0.5427 0.2935 0.4973 0.051 Uiso 1 1 calc R . .
C11 C 0.27810(14) 0.1427(2) 0.44270(4) 0.0409(4) Uani 1 1 d . . .
H11 H 0.2111 0.1056 0.4290 0.049 Uiso 1 1 calc R . .
C7 C 0.37942(13) 0.1319(2) 0.53988(4) 0.0394(3) Uani 1 1 d U . .
C5 C 0.44473(14) 0.1554(2) 0.59541(4) 0.0406(4) Uani 1 1 d . . .
C13 C 0.47113(14) 0.2956(2) 0.44674(4) 0.0426(4) Uani 1 1 d . . .
H13 H 0.5349 0.3586 0.4357 0.051 Uiso 1 1 calc R . .
C14 C 0.43771(15) 0.2995(2) 0.36645(4) 0.0442(4) Uani 1 1 d . . .
H14 H 0.5146 0.2584 0.3732 0.053 Uiso 1 1 calc R . .
C6 C 0.33095(14) 0.0736(2) 0.59519(4) 0.0394(4) Uani 1 1 d . . .
C10 C 0.28418(13) 0.0997(2) 0.47923(4) 0.0387(4) Uani 1 1 d . . .
H10 H 0.2231 0.0295 0.4898 0.046 Uiso 1 1 calc R . .
C19 C 0.50289(18) 0.3418(3) 0.30201(5) 0.0589(5) Uani 1 1 d . . .
H19 H 0.5754 0.2813 0.3071 0.071 Uiso 1 1 calc R . .
C15 C 0.41726(15) 0.3688(2) 0.32906(4) 0.0438(4) Uani 1 1 d . . .
N1 N 0.37884(18) 0.4958(3) 0.25768(4) 0.0718(5) Uani 1 1 d . . .
C3 C 0.27554(16) 0.0240(2) 0.62785(4) 0.0494(4) Uani 1 1 d . . .
H3 H 0.1998 -0.0328 0.6283 0.059 Uiso 1 1 calc R . .
C4 C 0.50954(17) 0.1916(2) 0.62695(4) 0.0527(4) Uani 1 1 d . . .
H4 H 0.5866 0.2444 0.6265 0.063 Uiso 1 1 calc R . .
C16 C 0.31200(16) 0.4628(2) 0.31964(4) 0.0502(4) Uani 1 1 d . . .
H16 H 0.2520 0.4849 0.3371 0.060 Uiso 1 1 calc R . .
C1 C 0.45218(18) 0.1440(3) 0.65929(4) 0.0581(5) Uani 1 1 d . . .
H1 H 0.4913 0.1671 0.6814 0.070 Uiso 1 1 calc R . .
C17 C 0.29766(19) 0.5226(3) 0.28433(5) 0.0603(5) Uani 1 1 d . . .
H17 H 0.2267 0.5858 0.2786 0.072 Uiso 1 1 calc R . .
C2 C 0.33808(17) 0.0630(3) 0.65967(4) 0.0555(5) Uani 1 1 d . . .
H2 H 0.3026 0.0339 0.6820 0.067 Uiso 1 1 calc R . .
C18 C 0.4793(2) 0.4062(3) 0.26712(5) 0.0728(6) Uani 1 1 d . . .
H18 H 0.5375 0.3853 0.2491 0.087 Uiso 1 1 calc R . .

loop_
_atom_site_aniso_label
_atom_site_aniso_U_11
_atom_site_aniso_U_22
_atom_site_aniso_U_33
_atom_site_aniso_U_23
_atom_site_aniso_U_13
_atom_site_aniso_U_12
O1 0.0444(6) 0.0543(7) 0.0370(6) 0.0024(5) -0.0020(4) -0.0029(5)
N2 0.0488(7) 0.0454(7) 0.0365(7) 0.0007(6) 0.0002(6) 0.0015(6)
C8 0.0376(7) 0.0334(7) 0.0367(8) -0.0008(6) -0.0004(6) 0.0058(6)
N3 0.0420(7) 0.0407(7) 0.0361(7) 0.0000(5) -0.0024(5) 0.0011(5)
C12 0.0433(8) 0.0357(8) 0.0354(8) -0.0012(6) -0.0008(6) 0.0058(6)
C9 0.0381(8) 0.0474(9) 0.0410(8) -0.0005(7) -0.0052(6) -0.0015(7)
C11 0.0432(9) 0.0392(8) 0.0404(8) -0.0018(6) -0.0067(6) -0.0019(6)
C7 0.0432(8) 0.0382(8) 0.0369(8) -0.0007(6) -0.0023(6) 0.0066(6)
C5 0.0456(8) 0.0430(8) 0.0331(8) 0.0006(6) -0.0007(6) 0.0027(7)
C13 0.0397(8) 0.0468(9) 0.0413(9) 0.0016(7) 0.0032(6) -0.0022(7)
C14 0.0474(9) 0.0444(8) 0.0408(8) -0.0017(7) -0.0012(7) 0.0027(7)
C6 0.0426(8) 0.0386(8) 0.0371(8) -0.0002(6) 0.0003(6) 0.0056(6)
C10 0.0396(8) 0.0353(7) 0.0411(8) 0.0014(6) -0.0003(6) -0.0015(6)
C19 0.0628(11) 0.0654(12) 0.0486(10) 0.0034(9) 0.0095(8) 0.0053(9)
C15 0.0542(9) 0.0394(8) 0.0377(8) -0.0010(6) 0.0012(7) -0.0041(7)
N1 0.0998(14) 0.0720(11) 0.0437(9) 0.0100(8) -0.0002(8) 0.0004(10)
C3 0.0519(10) 0.0479(9) 0.0485(9) 0.0050(7) 0.0094(7) 0.0029(7)
C4 0.0562(10) 0.0575(10) 0.0443(10) -0.0004(8) -0.0091(7) -0.0047(8)
C16 0.0570(10) 0.0494(9) 0.0441(9) -0.0002(7) 0.0007(7) 0.0005(8)
C1 0.0755(12) 0.0622(11) 0.0365(9) -0.0026(8) -0.0078(8) 0.0056(9)
C17 0.0742(12) 0.0581(11) 0.0487(10) 0.0056(8) -0.0103(9) 0.0018(9)
C2 0.0709(12) 0.0572(11) 0.0385(9) 0.0063(7) 0.0097(8) 0.0115(9)
C18 0.0906(15) 0.0821(15) 0.0458(10) 0.0047(10) 0.0198(10) 0.0020(12)

loop_
_atom_type_symbol
_atom_type_description
_atom_type_scat_dispersion_real
_atom_type_scat_dispersion_imag
_atom_type_scat_source
C C 0.0033 0.0016 'International Tables Vol C Tables 4.2.6.8 and 6.1.1.4'
H H 0.0000 0.0000 'International Tables Vol C Tables 4.2.6.8 and 6.1.1.4'
N N 0.0061 0.0033 'International Tables Vol C Tables 4.2.6.8 and 6.1.1.4'
O O 0.0106 0.0060 'International Tables Vol C Tables 4.2.6.8 and 6.1.1.4'

loop_
_geom_angle_atom_site_label_1
_geom_angle_atom_site_label_2
_geom_angle_atom_site_label_3
_geom_angle
_geom_angle_site_symmetry_1
_geom_angle_site_symmetry_3
C7 O1 C5 103.92(12) . .
C14 N2 C12 121.30(14) . .
C10 C8 C9 118.88(14) . .
C10 C8 C7 119.51(13) . .
C9 C8 C7 121.54(13) . .
C7 N3 C6 104.53(13) . .
C11 C12 C13 119.06(14) . .
C11 C12 N2 117.02(13) . .
C13 C12 N2 123.61(14) . .
C13 C9 C8 120.70(14) . .
C13 C9 H9 119.6 . .
C8 C9 H9 119.6 . .
C10 C11 C12 120.81(14) . .
C10 C11 H11 119.6 . .
C12 C11 H11 119.6 . .
N3 C7 O1 115.28(13) . .
N3 C7 C8 126.87(13) . .
O1 C7 C8 117.79(13) . .
O1 C5 C4 128.46(15) . .
O1 C5 C6 107.98(12) . .
C4 C5 C6 123.56(14) . .
C9 C13 C12 120.12(14) . .
C9 C13 H13 119.9 . .
C12 C13 H13 119.9 . .
N2 C14 C15 120.40(15) . .
N2 C14 H14 119.8 . .
C15 C14 H14 119.8 . .
C3 C6 C5 120.22(14) . .
C3 C6 N3 131.50(15) . .
C5 C6 N3 108.28(12) . .
C11 C10 C8 120.32(14) . .
C11 C10 H10 119.8 . .
C8 C10 H10 119.8 . .
C15 C19 C18 118.93(19) . .
C15 C19 H19 120.5 . .
C18 C19 H19 120.5 . .
C19 C15 C16 117.43(15) . .
C19 C15 C14 120.74(16) . .
C16 C15 C14 121.83(15) . .
C18 N1 C17 115.90(16) . .
C2 C3 C6 116.89(16) . .
C2 C3 H3 121.6 . .
C6 C3 H3 121.6 . .
C5 C4 C1 115.49(17) . .
C5 C4 H4 122.3 . .
C1 C4 H4 122.3 . .
C17 C16 C15 119.18(16) . .
C17 C16 H16 120.4 . .
C15 C16 H16 120.4 . .
C4 C1 C2 121.85(16) . .
C4 C1 H1 119.1 . .
C2 C1 H1 119.1 . .
N1 C17 C16 124.25(19) . .
N1 C17 H17 117.9 . .
C16 C17 H17 117.9 . .
C3 C2 C1 121.98(15) . .
C3 C2 H2 119.0 . .
C1 C2 H2 119.0 . .
N1 C18 C19 124.30(18) . .
N1 C18 H18 117.9 . .
C19 C18 H18 117.9 . .

loop_
_geom_bond_atom_site_label_1
_geom_bond_atom_site_label_2
_geom_bond_distance
_geom_bond_site_symmetry_2
O1 C7 1.3635(18) .
O1 C5 1.3769(17) .
N2 C14 1.261(2) .
N2 C12 1.4138(19) .
C8 C10 1.394(2) .
C8 C9 1.394(2) .
C8 C7 1.455(2) .
N3 C7 1.298(2) .
N3 C6 1.3975(18) .
C12 C11 1.391(2) .
C12 C13 1.395(2) .
C9 C13 1.378(2) .
C9 H9 0.9300 .
C11 C10 1.373(2) .
C11 H11 0.9300 .
C5 C4 1.380(2) .
C5 C6 1.385(2) .
C13 H13 0.9300 .
C14 C15 1.475(2) .
C14 H14 0.9300 .
C6 C3 1.388(2) .
C10 H10 0.9300 .
C19 C15 1.378(2) .
C19 C18 1.384(3) .
C19 H19 0.9300 .
C15 C16 1.388(2) .
N1 C18 1.329(3) .
N1 C17 1.334(3) .
C3 C2 1.380(2) .
C3 H3 0.9300 .
C4 C1 1.383(2) .
C4 H4 0.9300 .
C16 C17 1.372(2) .
C16 H16 0.9300 .
C1 C2 1.386(3) .
C1 H1 0.9300 .
C17 H17 0.9300 .
C2 H2 0.9300 .
C18 H18 0.9300 .

loop_
_geom_torsion_atom_site_label_1
_geom_torsion_atom_site_label_2
_geom_torsion_atom_site_label_3
_geom_torsion_atom_site_label_4
_geom_torsion
_geom_torsion_site_symmetry_1
_geom_torsion_site_symmetry_2
_geom_torsion_site_symmetry_3
_geom_torsion_site_symmetry_4
C14 N2 C12 C11 -143.96(16) . . . .
C14 N2 C12 C13 42.6(2) . . . .
C10 C8 C9 C13 2.4(2) . . . .
C7 C8 C9 C13 -174.45(14) . . . .
C13 C12 C11 C10 0.2(2) . . . .
N2 C12 C11 C10 -173.58(14) . . . .
C6 N3 C7 O1 0.72(17) . . . .
C6 N3 C7 C8 -176.35(14) . . . .
C5 O1 C7 N3 -0.65(17) . . . .
C5 O1 C7 C8 176.70(12) . . . .
C10 C8 C7 N3 -3.3(2) . . . .
C9 C8 C7 N3 173.55(14) . . . .
C10 C8 C7 O1 179.66(13) . . . .
C9 C8 C7 O1 -3.5(2) . . . .
C7 O1 C5 C4 -178.90(16) . . . .
C7 O1 C5 C6 0.28(16) . . . .
C8 C9 C13 C12 0.4(2) . . . .
C11 C12 C13 C9 -1.8(2) . . . .
N2 C12 C13 C9 171.61(14) . . . .
C12 N2 C14 C15 -175.84(13) . . . .
O1 C5 C6 C3 -178.90(14) . . . .
C4 C5 C6 C3 0.3(2) . . . .
O1 C5 C6 N3 0.12(17) . . . .
C4 C5 C6 N3 179.35(15) . . . .
C7 N3 C6 C3 178.37(16) . . . .
C7 N3 C6 C5 -0.49(16) . . . .
C12 C11 C10 C8 2.7(2) . . . .
C9 C8 C10 C11 -4.0(2) . . . .
C7 C8 C10 C11 172.99(14) . . . .
C18 C19 C15 C16 -1.0(3) . . . .
C18 C19 C15 C14 178.89(17) . . . .
N2 C14 C15 C19 -167.51(16) . . . .
N2 C14 C15 C16 12.4(2) . . . .
C5 C6 C3 C2 1.1(2) . . . .
N3 C6 C3 C2 -177.70(15) . . . .
O1 C5 C4 C1 177.74(15) . . . .
C6 C5 C4 C1 -1.3(3) . . . .
C19 C15 C16 C17 0.5(3) . . . .
C14 C15 C16 C17 -179.46(16) . . . .
C5 C4 C1 C2 1.0(3) . . . .
C18 N1 C17 C16 -0.5(3) . . . .
C15 C16 C17 N1 0.4(3) . . . .
C6 C3 C2 C1 -1.4(3) . . . .
C4 C1 C2 C3 0.4(3) . . . .
C17 N1 C18 C19 -0.1(3) . . . .
C15 C19 C18 N1 0.9(3) . . . .
